data_2002952
loop_
_publ_author_name
'Ross II, C. R.'
'Paulsen, B. L.'
'Nielson, R. M.'
'Abrahams, S. C.'

_publ_section_title
;
 Aminoguanidinium(2+) Hexafluorozirconate Monohydrate: A Co-Product of
 Preparing the Ferroelectric Anhydrous Salt
;
_journal_issue 4
_journal_name_full 'Acta Crystallographica Section B'
_journal_page_first 417
_journal_page_last 423
_journal_paper_doi 10.1107/S0108768197020090
_journal_volume 54
_journal_year 1998
_chemical_formula_moiety 'CN4H8 ZrF6 H2O'
_chemical_formula_sum 'C H10 F6 N4 O Zr'
_chemical_formula_weight 299.33
_chemical_name_common 'Aminoguanidinium hexafluorozirconate hydrate'
_chemical_name_systematic
;
 ?
;
_space_group_IT_number 14
_symmetry_cell_setting monoclinic
_symmetry_space_group_name_Hall '-P 2yn'
_symmetry_space_group_name_H-M 'P 1 21/n 1'
_audit_creation_method SHELXL
_cell_angle_alpha 90.00
_cell_angle_beta 97.326(6)
_cell_angle_gamma 90.00
_cell_formula_units_Z 8
_cell_length_a 12.3770(7)
_cell_length_b 9.7522(6)
_cell_length_c 13.8543(11)
_cell_measurement_reflns_used 14
_cell_measurement_temperature 295(2)
_cell_measurement_theta_max 12.5
_cell_measurement_theta_min 12.0
_cell_volume 1658.60(19)
_computing_cell_refinement 'XSCANS 2.1 (Siemens, 1993)'
_computing_data_collection 'XSCANS 2.1 (Siemens, 1993)'
_computing_data_reduction 'XSCANS (Siemens, 1993)'
_computing_molecular_graphics 'SHELXTL 5.0 (Siemens, 1995)'
_computing_publication_material 'SHELXTL 5.0 (Siemens, 1995)'
_computing_structure_refinement 'SHELXL-93 (Sheldrick, 1993)'
_computing_structure_solution 'SHELXS-86 (Sheldrick, 1990)'
_diffrn_ambient_temperature 293(2)
_diffrn_measurement_device 'Siemens P4'
_diffrn_measurement_method \q-2\q
_diffrn_radiation_monochromator graphite
_diffrn_radiation_source 'fine-focus sealed tube'
_diffrn_radiation_type MoK\a
_diffrn_radiation_wavelength .71073
_diffrn_reflns_av_R_equivalents .0220
_diffrn_reflns_av_sigmaI/netI .0331
_diffrn_reflns_limit_h_max 16
_diffrn_reflns_limit_h_min -1
_diffrn_reflns_limit_k_max 12
_diffrn_reflns_limit_k_min -1
_diffrn_reflns_limit_l_max 17
_diffrn_reflns_limit_l_min -17
_diffrn_reflns_number 4811
_diffrn_reflns_theta_max 27.49
_diffrn_reflns_theta_min 2.08
_diffrn_standards_decay_% 5
_diffrn_standards_interval_count 100
_diffrn_standards_number 3
_exptl_absorpt_coefficient_mu 1.402
_exptl_absorpt_correction_T_max .473
_exptl_absorpt_correction_T_min .422
_exptl_absorpt_correction_type 'psi scans (Siemens, 1993)'
_exptl_crystal_colour colorless
_exptl_crystal_density_diffrn 2.397
_exptl_crystal_density_meas 2.31(4)
_exptl_crystal_density_method 'pycnometry at 295K'
_exptl_crystal_description prismatic
_exptl_crystal_F_000 1152
_exptl_crystal_size_max .36
_exptl_crystal_size_mid .36
_exptl_crystal_size_min .30
_refine_diff_density_max .744
_refine_diff_density_min -.692
_refine_ls_extinction_method none
_refine_ls_goodness_of_fit_all 1.119
_refine_ls_goodness_of_fit_obs 1.143
_refine_ls_hydrogen_treatment riding
_refine_ls_matrix_type full
_refine_ls_number_parameters 243
_refine_ls_number_reflns 3798
_refine_ls_number_restraints 0
_refine_ls_restrained_S_all 1.119
_refine_ls_restrained_S_obs 1.143
_refine_ls_R_factor_all .0337
_refine_ls_R_factor_obs .0299
_refine_ls_shift/esd_max .005
_refine_ls_shift/esd_mean .000
_refine_ls_structure_factor_coef Fsqd
_refine_ls_weighting_scheme
;calc w=1/[\s^2^(Fo^2^)+(0.0390P)^2^+1.7484P] where P=(Fo^2^+2Fc^2^)/3
(Siemens, 1995)
;
_refine_ls_wR_factor_all .0870
_refine_ls_wR_factor_obs .0842
_reflns_number_observed 3434
_reflns_number_total 3798
_reflns_observed_criterion >2sigma(I)
_cod_data_source_file br0070.cif
_cod_data_source_block BR70
_cod_original_cell_volume 1658.60(4)
_cod_original_sg_symbol_H-M 'P 21/n'
_cod_database_code 2002952

loop_
_symmetry_equiv_pos_as_xyz
'x, y, z'
'-x+1/2, y+1/2, -z+1/2'
'-x, -y, -z'
'x-1/2, -y-1/2, z-1/2'

loop_
_atom_site_aniso_label
_atom_site_aniso_U_11
_atom_site_aniso_U_22
_atom_site_aniso_U_33
_atom_site_aniso_U_12
_atom_site_aniso_U_13
_atom_site_aniso_U_23
Zr1 .01204(14) .01414(14) .01882(14) .00051(8) .00198(10) -.00126(8)
Zr2 .01553(14) .01659(14) .01496(14) .00180(8) .00162(10) .00037(8)
F1 .0156(7) .0213(8) .0374(9) .0004(6) -.0028(7) -.0053(7)
F2 .0283(9) .0278(9) .0469(11) .0033(8) -.0110(8) .0093(8)
F3 .0275(9) .0218(8) .0456(11) -.0009(7) .0074(8) -.0115(8)
F4 .0301(9) .0196(8) .0351(9) -.0014(7) -.0123(8) .0005(7)
F5 .0329(10) .0195(8) .0299(9) .0035(7) -.0123(7) -.0035(7)
F6 .0264(9) .0338(9) .0313(9) -.0089(7) .0129(7) -.0087(8)
F7 .0330(9) .0286(9) .0321(9) -.0110(8) .0153(8) -.0119(7)
F8 .0260(8) .0337(9) .0248(8) -.0121(7) .0091(7) -.0104(7)
F9 .0269(9) .0440(11) .0271(9) -.0005(8) .0099(7) -.0032(8)
F10 .0284(9) .0282(9) .0237(8) .0017(7) -.0028(7) -.0064(7)
F11 .0326(9) .0276(9) .0272(9) .0127(7) -.0055(7) -.0009(7)
F12 .0276(9) .0210(8) .0471(11) -.0018(7) .0096(8) .0035(8)
C1A .0246(14) .0200(13) .0279(14) -.0008(11) .0013(11) -.0027(11)
N1A .0236(12) .0185(12) .050(2) -.0006(10) .0010(11) -.0119(11)
N2A .0243(13) .0249(13) .056(2) -.0005(11) .0001(12) -.0077(12)
N3A .0251(13) .0190(12) .050(2) -.0025(10) -.0020(11) -.0117(11)
N4A .0317(14) .0216(12) .0289(13) .0056(10) -.0030(10) -.0073(10)
C1B .0211(13) .0271(14) .0263(13) -.0039(12) .0028(10) .0051(12)
N1B .0225(12) .0325(14) .043(2) -.0072(11) .0011(11) .0141(12)
N2B .0184(12) .036(2) .077(2) .0000(11) .0039(13) .029(2)
N3B .0198(12) .0332(15) .059(2) -.0016(11) .0002(12) .0231(14)
N4B .0220(12) .041(2) .049(2) .0008(12) -.0036(12) .0216(14)
O1W1 .044(2) .037(2) .046(2) .004(2) .010(2) .007(2)
O2W1 .055(10) .035(8) .044(8) .003(8) .011(9) .004(6)

loop_
_atom_site_label
_atom_site_fract_x
_atom_site_fract_y
_atom_site_fract_z
_atom_site_U_iso_or_equiv
_atom_site_thermal_displace_type
_atom_site_calc_flag
_atom_site_refinement_flags
_atom_site_occupancy
_atom_site_disorder_group
_atom_site_type_symbol
Zr1 .81610(2) .11839(2) .50967(2) .01500(9) Uani d . 1 . Zr
Zr2 1.00976(2) .12107(2) .33245(2) .01572(9) Uani d . 1 . Zr
F1 .69060(13) -.0125(2) .44744(13) .0253(4) Uani d . 1 . F
F2 .7249(2) .2399(2) .41729(15) .0357(4) Uani d . 1 . F
F3 .82696(14) .3029(2) .58486(14) .0314(4) Uani d . 1 . F
F4 .9453(2) .0933(2) .63250(14) .0297(4) Uani d . 1 . F
F5 .8612(2) -.0943(2) .54993(13) .0288(4) Uani d . 1 . F
F6 .71618(15) .0937(2) .61477(13) .0297(4) Uani d . 1 . F
F7 .87391(15) .0252(2) .38562(13) .0303(4) Uani d . 1 . F
F8 .95740(14) .2174(2) .46324(12) .0277(4) Uani d . 1 . F
F9 1.13241(15) .0878(2) .25012(13) .0321(4) Uani d . 1 . F
F10 .93397(14) .0228(2) .21130(12) .0273(4) Uani d . 1 . F
F11 .89490(15) .2570(2) .26995(13) .0300(4) Uani d . 1 . F
F12 1.09076(14) .3069(2) .33685(15) .0315(4) Uani d . 1 . F
C1A .8714(2) .5836(3) .3628(2) .0243(6) Uani d . 1 . C
N1A .7975(2) .4940(3) .3275(2) .0311(6) Uani d . 1 . N
H1AA .8170(2) .4135(3) .3113(2) .037 Uiso calc R 1 . H
H1AB .7297(2) .5159(3) .3207(2) .037 Uiso calc R 1 . H
N2A .9760(2) .5534(3) .3741(2) .0355(6) Uani d . 1 . N
H2AA .9973(2) .4734(3) .3583(2) .043 Uiso calc R 1 . H
H2AB 1.0231(2) .6136(3) .3973(2) .043 Uiso calc R 1 . H
N3A .8421(2) .7123(3) .3859(2) .0321(6) Uani d . 1 . N
H3AA .8888(2) .7781(3) .3911(2) .038 Uiso calc R 1 . H
N4A .7329(2) .7355(3) .4014(2) .0280(5) Uani d . 1 . N
H1NA .7263(2) .8177(3) .4222(2) .042 Uiso calc R 1 . H
H2NA .7151(2) .6782(3) .4439(2) .042 Uiso calc R 1 . H
H3NA .6908(2) .7245(3) .3476(2) .042 Uiso calc R 1 . H
C1B .4462(2) .1623(3) .3476(2) .0249(6) Uani d . 1 . C
N1B .5157(2) .2566(3) .3275(2) .0331(6) Uani d . 1 . N
H1BA .5846(2) .2417(3) .3398(2) .040 Uiso calc R 1 . H
H1BB .4924(2) .3332(3) .3020(2) .040 Uiso calc R 1 . H
N2B .4791(2) .0457(3) .3861(3) .0441(8) Uani d . 1 . N
H2BA .5477(2) .0291(3) .3989(3) .053 Uiso calc R 1 . H
H2BB .4324(2) -.0148(3) .3988(3) .053 Uiso calc R 1 . H
N3B .3383(2) .1831(3) .3315(2) .0379(7) Uani d . 1 . N
H3BA .2957(2) .1219(3) .3507(2) .045 Uiso calc R 1 . H
N4B .2927(2) .2993(3) .2851(2) .0381(7) Uani d . 1 . N
H1NB .2232(2) .2976(3) .2849(2) .057 Uiso calc R 1 . H
H2NB .3076(2) .3012(3) .2261(2) .057 Uiso calc R 1 . H
H3NB .3189(2) .3712(3) .3154(2) .057 Uiso calc R 1 . H
O1W1 .6907(3) .5284(4) .5399(3) .0419(9) Uani d P .80 . O
O2W1 .7439(15) .5543(18) .5504(13) .044(4) Uani d P .20 . O
O1W2 .5191(4) .3162(5) .5584(4) .0723(12) Uiso d P .80 . O
O2W2 .5003(17) .390(2) .5397(14) .068(5) Uiso d P .20 . O

loop_
_atom_type_symbol
_atom_type_description
_atom_type_scat_dispersion_real
_atom_type_scat_dispersion_imag
_atom_type_scat_source
C C .0033 .0016 'International Tables Vol C Tables 4.2.6.8 and 6.1.1.4'
H H .0000 .0000 'International Tables Vol C Tables 4.2.6.8 and 6.1.1.4'
N N .0061 .0033 'International Tables Vol C Tables 4.2.6.8 and 6.1.1.4'
F F .0171 .0103 'International Tables Vol C Tables 4.2.6.8 and 6.1.1.4'
Zr Zr -2.9673 .5597 'International Tables Vol C Tables 4.2.6.8 and 6.1.1.4'
O O .0106 .0060 'International Tables Vol C Tables 4.2.6.8 and 6.1.1.4'

loop_
_geom_angle_atom_site_label_1
_geom_angle_atom_site_label_2
_geom_angle_atom_site_label_3
_geom_angle_site_symmetry_1
_geom_angle_site_symmetry_3
_geom_angle
F2 Zr1 F6 . . 100.59(9)
F2 Zr1 F3 . . 78.54(8)
F6 Zr1 F3 . . 75.57(7)
F2 Zr1 F1 . . 76.67(7)
F6 Zr1 F1 . . 74.83(7)
F3 Zr1 F1 . . 136.69(7)
F2 Zr1 F7 . . 87.52(8)
F6 Zr1 F7 . . 144.62(7)
F3 Zr1 F7 . . 139.68(7)
F1 Zr1 F7 . . 73.71(7)
F2 Zr1 F8 . . 87.51(8)
F6 Zr1 F8 . . 148.22(7)
F3 Zr1 F8 . . 76.07(7)
F1 Zr1 F8 . . 136.82(7)
F7 Zr1 F8 . . 65.59(6)
F2 Zr1 F4 . . 149.73(7)
F6 Zr1 F4 . . 83.20(8)
F3 Zr1 F4 . . 73.34(7)
F1 Zr1 F4 . . 132.49(7)
F7 Zr1 F4 . . 106.82(8)
F8 Zr1 F4 . . 75.16(7)
F2 Zr1 F5 . . 146.11(7)
F6 Zr1 F5 . . 82.24(8)
F3 Zr1 F5 . . 133.78(7)
F1 Zr1 F5 . . 71.51(6)
F7 Zr1 F5 . . 72.79(7)
F8 Zr1 F5 . . 107.89(7)
F4 Zr1 F5 . . 64.05(6)
F2 Zr1 Zr2 . . 85.99(6)
F6 Zr1 Zr2 . . 172.73(6)
F3 Zr1 Zr2 . . 109.03(5)
F1 Zr1 Zr2 . . 104.03(5)
F7 Zr1 Zr2 . . 31.59(5)
F8 Zr1 Zr2 . . 34.03(4)
F4 Zr1 Zr2 . . 92.66(6)
F5 Zr1 Zr2 . . 90.58(5)
F9 Zr2 F10 . . 76.31(7)
F9 Zr2 F11 . . 113.08(8)
F10 Zr2 F11 . . 74.75(7)
F9 Zr2 F12 . . 76.31(8)
F10 Zr2 F12 . . 127.04(8)
F11 Zr2 F12 . . 75.73(7)
F9 Zr2 F7 . . 143.01(7)
F10 Zr2 F7 . . 77.28(7)
F11 Zr2 F7 . . 83.97(8)
F12 Zr2 F7 . . 140.68(7)
F9 Zr2 F5 . 3_756 82.55(8)
F10 Zr2 F5 . 3_756 141.43(7)
F11 Zr2 F5 . 3_756 143.78(7)
F12 Zr2 F5 . 3_756 76.91(7)
F7 Zr2 F5 . 3_756 103.13(8)
F9 Zr2 F4 . 3_756 77.69(8)
F10 Zr2 F4 . 3_756 79.24(7)
F11 Zr2 F4 . 3_756 148.01(7)
F12 Zr2 F4 . 3_756 135.87(7)
F7 Zr2 F4 . 3_756 72.30(7)
F5 Zr2 F4 3_756 3_756 64.82(7)
F9 Zr2 F8 . . 147.55(7)
F10 Zr2 F8 . . 135.85(7)
F11 Zr2 F8 . . 79.14(7)
F12 Zr2 F8 . . 78.17(7)
F7 Zr2 F8 . . 65.00(6)
F5 Zr2 F8 3_756 . 72.37(7)
F4 Zr2 F8 3_756 . 108.37(7)
F9 Zr2 Zr1 . . 167.71(6)
F10 Zr2 Zr1 . . 106.04(5)
F11 Zr2 Zr1 . . 79.00(5)
F12 Zr2 Zr1 . . 110.15(5)
F7 Zr2 Zr1 . . 31.77(5)
F5 Zr2 Zr1 3_756 . 88.70(6)
F4 Zr2 Zr1 3_756 . 90.80(5)
F8 Zr2 Zr1 . . 33.26(4)
Zr1 F4 Zr2 . 3_756 114.54(8)
Zr2 F5 Zr1 3_756 . 116.56(8)
Zr2 F7 Zr1 . . 116.64(8)
Zr1 F8 Zr2 . . 112.71(7)
N1A C1A N2A . . 121.5(3)
N1A C1A N3A . . 120.6(3)
N2A C1A N3A . . 117.9(3)
C1A N1A H1AA . . 120.0(2)
C1A N1A H1AB . . 120.0(2)
H1AA N1A H1AB . . 120.0
C1A N2A H2AA . . 120.0(2)
C1A N2A H2AB . . 120.0(2)
H2AA N2A H2AB . . 120.0
C1A N3A N4A . . 118.3(2)
C1A N3A H3AA . . 120.9(2)
N4A N3A H3AA . . 120.86(15)
N3A N4A H1NA . . 109.47(14)
N3A N4A H2NA . . 109.5(2)
H1NA N4A H2NA . . 109.5
N3A N4A H3NA . . 109.5(2)
H1NA N4A H3NA . . 109.5
H2NA N4A H3NA . . 109.5
N2B C1B N1B . . 121.3(3)
N2B C1B N3B . . 117.0(3)
N1B C1B N3B . . 121.7(3)
C1B N1B H1BA . . 120.0(2)
C1B N1B H1BB . . 120.0(2)
H1BA N1B H1BB . . 120.0
C1B N2B H2BA . . 120.0(2)
C1B N2B H2BB . . 120.0(2)
H2BA N2B H2BB . . 120.0
C1B N3B N4B . . 122.6(3)
C1B N3B H3BA . . 118.7(2)
N4B N3B H3BA . . 118.7(2)
N3B N4B H1NB . . 109.5(2)
N3B N4B H2NB . . 109.5(2)
H1NB N4B H2NB . . 109.5
N3B N4B H3NB . . 109.5(2)
H1NB N4B H3NB . . 109.5
H2NB N4B H3NB . . 109.5

loop_
_geom_bond_atom_site_label_1
_geom_bond_atom_site_label_2
_geom_bond_site_symmetry_2
_geom_bond_distance
_geom_bond_publ_flag
Zr1 F2 . 1.987(2) yes
Zr1 F6 . 2.041(2) yes
Zr1 F3 . 2.075(2) yes
Zr1 F1 . 2.108(2) yes
Zr1 F7 . 2.146(2) yes
Zr1 F8 . 2.166(2) yes
Zr1 F4 . 2.195(2) yes
Zr1 F5 . 2.201(2) yes
Zr1 Zr2 . 3.6434(4) ?
Zr2 F9 . 2.038(2) yes
Zr2 F10 . 2.053(2) yes
Zr2 F11 . 2.053(2) yes
Zr2 F12 . 2.068(2) yes
Zr2 F7 . 2.135(2) yes
Zr2 F5 3_756 2.147(2) yes
Zr2 F4 3_756 2.202(2) yes
Zr2 F8 . 2.210(2) yes
F4 Zr2 3_756 2.202(2) ?
F5 Zr2 3_756 2.147(2) ?
C1A N1A . 1.313(4) yes
C1A N2A . 1.318(4) yes
C1A N3A . 1.356(4) yes
N1A H1AA . 0.86 ?
N1A H1AB . 0.86 ?
N2A H2AA . 0.86 ?
N2A H2AB . 0.86 ?
N3A N4A . 1.414(4) yes
N3A H3AA . 0.86 ?
N4A H1NA . 0.86 ?
N4A H2NA . 0.86 ?
N4A H3NA . 0.86 ?
C1B N2B . 1.299(4) yes
C1B N1B . 1.313(4) yes
C1B N3B . 1.340(4) yes
N1B H1BA . 0.86 ?
N1B H1BB . 0.86 ?
N2B H2BA . 0.86 ?
N2B H2BB . 0.86 ?
N3B N4B . 1.387(4) yes
N3B H3BA . 0.86 ?
N4B H1NB . 0.86 ?
N4B H2NB . 0.86 ?
N4B H3NB . 0.86 ?
O1W1 O2W1 . 0.70(2) ?
O1W2 O2W2 . 0.79(2) ?
